data_7028642
loop_
_publ_author_name
'Zhao, Yi'
'Liang, Li-Li'
'Chen, Kai'
'Ji, Ning-Ning'
'Cheng, Xiao-Jie'
'Xiao, Xin'
'Zhang, Yun-Qian'
'Xue, Sai-Feng'
'Zhu, Qian-Jiang'
'Dong, Nan'
'Tao, Zhu'

_publ_section_title
;
 [CdCl4]2- anion-induced coordination of alkaline earth metal ions to
 cucurbit[7]uril, corresponding supramolecular self-assemblies and
 potential application.
;
_journal_issue 3
_journal_name_full 'Dalton transactions (Cambridge, England : 2003)'
_journal_page_first 929
_journal_page_last 932
_journal_paper_doi 10.1039/c3dt52213j
_journal_volume 43
_journal_year 2014
_chemical_formula_moiety 'C42 H48 Mg N28 O17, 2(Cd Cl4), 2(H3 O), 17(H2 O)'
_chemical_formula_sum 'C42 H88 Cd2 Cl8 Mg N28 O36'
_chemical_formula_weight 2094.11
_chemical_name_systematic
;
 ?
;
_space_group_IT_number 14
_symmetry_cell_setting monoclinic
_symmetry_space_group_name_Hall '-P 2yn'
_symmetry_space_group_name_H-M 'P 1 21/n 1'
_atom_sites_solution_hydrogens geom
_atom_sites_solution_primary direct
_atom_sites_solution_secondary difmap
_audit_creation_method SHELXL-97
_cell_angle_alpha 90.00
_cell_angle_beta 94.248(3)
_cell_angle_gamma 90.00
_cell_formula_units_Z 4
_cell_length_a 16.7744(15)
_cell_length_b 17.5872(16)
_cell_length_c 28.665(3)
_cell_measurement_temperature 223(2)
_cell_volume 8433.4(14)
_computing_cell_refinement 'SAINT (Bruker, 2005)'
_computing_data_collection 'APEX2 (Bruker, 2005)'
_computing_data_reduction SAINT
_computing_molecular_graphics 'Ortep-3 for Windows (Farrugia, 1997)'
_computing_publication_material 'WinGX (Farrugia, 1999)'
_computing_structure_refinement 'SHELXL97 (Sheldrick, 2008)'
_computing_structure_solution 'SHELXS97 (Sheldrick, 2008)'
_diffrn_ambient_temperature 223(2)
_diffrn_measured_fraction_theta_full 0.985
_diffrn_measured_fraction_theta_max 0.985
_diffrn_measurement_device_type 'Bruker Smart Apex2 CCD Detector'
_diffrn_measurement_method '\f and \w scan'
_diffrn_radiation_monochromator graphite
_diffrn_radiation_source 'fine-focus sealed tube'
_diffrn_radiation_type MoK\a
_diffrn_radiation_wavelength 0.71073
_diffrn_reflns_av_R_equivalents 0.0679
_diffrn_reflns_av_sigmaI/netI 0.0603
_diffrn_reflns_limit_h_max 20
_diffrn_reflns_limit_h_min -20
_diffrn_reflns_limit_k_max 21
_diffrn_reflns_limit_k_min -21
_diffrn_reflns_limit_l_max 34
_diffrn_reflns_limit_l_min -35
_diffrn_reflns_number 73997
_diffrn_reflns_theta_full 26.00
_diffrn_reflns_theta_max 26.00
_diffrn_reflns_theta_min 1.36
_exptl_absorpt_coefficient_mu 0.864
_exptl_absorpt_correction_T_max 0.8131
_exptl_absorpt_correction_T_min 0.7637
_exptl_absorpt_correction_type multi-scan
_exptl_absorpt_process_details 'SADABS (Bruker, 2008)'
_exptl_crystal_colour colorless
_exptl_crystal_density_diffrn 1.649
_exptl_crystal_density_method 'not measured'
_exptl_crystal_description prism
_exptl_crystal_F_000 4272
_exptl_crystal_size_max 0.33
_exptl_crystal_size_mid 0.28
_exptl_crystal_size_min 0.25
_platon_squeeze_details
;
;
_refine_diff_density_max 0.795
_refine_diff_density_min -0.883
_refine_diff_density_rms 0.105
_refine_ls_extinction_method none
_refine_ls_goodness_of_fit_ref 0.948
_refine_ls_hydrogen_treatment constr
_refine_ls_matrix_type full
_refine_ls_number_parameters 883
_refine_ls_number_reflns 16328
_refine_ls_number_restraints 0
_refine_ls_restrained_S_all 0.948
_refine_ls_R_factor_all 0.0693
_refine_ls_R_factor_gt 0.0487
_refine_ls_shift/su_max 0.001
_refine_ls_shift/su_mean 0.000
_refine_ls_structure_factor_coef Fsqd
_refine_ls_weighting_details 'calc w=1/[\s^2^(Fo^2^)+(0.0883P)^2^+0.0000P] where P=(Fo^2^+2Fc^2^)/3'
_refine_ls_weighting_scheme calc
_refine_ls_wR_factor_gt 0.1326
_refine_ls_wR_factor_ref 0.1415
_reflns_number_gt 11279
_reflns_number_total 16328
_reflns_threshold_expression >2sigma(I)
_cod_data_source_file c3dt52213j.txt
_cod_data_source_block complex1
_cod_original_cell_volume 8433.3(13)
_cod_original_sg_symbol_H-M 'P 21/n'
_cod_database_code 7028642

loop_
_symmetry_equiv_pos_as_xyz
'x, y, z'
'-x+1/2, y+1/2, -z+1/2'
'-x, -y, -z'
'x-1/2, -y-1/2, z-1/2'

loop_
_atom_site_label
_atom_site_type_symbol
_atom_site_fract_x
_atom_site_fract_y
_atom_site_fract_z
_atom_site_U_iso_or_equiv
_atom_site_adp_type
_atom_site_occupancy
_atom_site_symmetry_multiplicity
_atom_site_calc_flag
_atom_site_refinement_flags
O1W O 0.24901(16) -0.05731(15) 0.31514(10) 0.0507(7) Uani 1 1 d .
O2W O 0.4158(2) -0.03423(15) 0.36461(9) 0.0581(8) Uani 1 1 d .
O3W O 0.32308(18) -0.13545(17) 0.24353(10) 0.0626(8) Uani 1 1 d .
Mg1 Mg 0.36818(7) -0.08029(6) 0.30331(4) 0.0375(3) Uani 1 1 d .
Cl1 Cl 0.35716(6) 0.71631(6) 0.45796(3) 0.0454(2) Uani 1 1 d .
Cl2 Cl 0.10539(6) 0.69669(7) 0.45039(4) 0.0579(3) Uani 1 1 d .
Cl3 Cl 0.24714(7) 0.60033(7) 0.55351(4) 0.0577(3) Uani 1 1 d .
Cl4 Cl 0.22315(9) 0.82534(8) 0.54296(5) 0.0827(4) Uani 1 1 d .
Cl5 Cl -0.12172(6) 0.55756(6) 0.37415(4) 0.0594(3) Uani 1 1 d .
Cl6 Cl -0.36012(6) 0.58809(6) 0.37446(3) 0.0496(2) Uani 1 1 d .
Cl7 Cl -0.27808(6) 0.40739(7) 0.30479(4) 0.0619(3) Uani 1 1 d .
Cl8 Cl -0.24671(10) 0.61602(10) 0.25764(7) 0.1097(6) Uani 1 1 d .
Cd1 Cd 0.231912(17) 0.705429(18) 0.498405(10) 0.04781(10) Uani 1 1 d .
Cd2 Cd -0.251851(17) 0.539022(18) 0.330031(12) 0.05269(11) Uani 1 1 d .
C1 C 0.39051(19) 0.06960(17) 0.24457(11) 0.0273(7) Uani 1 1 d .
C2 C 0.37487(19) 0.13581(18) 0.17434(11) 0.0282(7) Uani 1 1 d .
H2 H 0.3774 0.1100 0.1438 0.034 Uiso 1 1 calc R
C3 C 0.4585(2) 0.15183(19) 0.19796(12) 0.0328(7) Uani 1 1 d .
H3 H 0.5011 0.1351 0.1781 0.039 Uiso 1 1 calc R
C4 C 0.3896(2) 0.26591(19) 0.18552(11) 0.0301(7) Uani 1 1 d .
C5 C 0.5299(2) 0.09813(18) 0.27265(12) 0.0345(8) Uani 1 1 d .
H5A H 0.5247 0.0504 0.2898 0.041 Uiso 1 1 calc R
H5B H 0.5770 0.0937 0.2546 0.041 Uiso 1 1 calc R
C6 C 0.5308(2) 0.2762(2) 0.21805(13) 0.0409(9) Uani 1 1 d .
H6A H 0.5768 0.2516 0.2052 0.049 Uiso 1 1 calc R
H6B H 0.5258 0.3273 0.2046 0.049 Uiso 1 1 calc R
C7 C 0.5304(2) 0.1500(2) 0.35257(13) 0.0379(8) Uani 1 1 d .
C8 C 0.5876(2) 0.22732(19) 0.29695(12) 0.0342(8) Uani 1 1 d .
H8 H 0.6406 0.2149 0.2858 0.041 Uiso 1 1 calc R
C9 C 0.5954(2) 0.26629(19) 0.34593(12) 0.0349(8) Uani 1 1 d .
H9 H 0.6519 0.2774 0.3562 0.042 Uiso 1 1 calc R
C10 C 0.5253(2) 0.3462(2) 0.29211(13) 0.0377(8) Uani 1 1 d .
C11 C 0.5661(2) 0.2168(2) 0.42601(13) 0.0427(9) Uani 1 1 d .
H11A H 0.6202 0.2328 0.4370 0.051 Uiso 1 1 calc R
H11B H 0.5572 0.1661 0.4388 0.051 Uiso 1 1 calc R
C12 C 0.5566(2) 0.39887(19) 0.37077(14) 0.0409(9) Uani 1 1 d .
H12A H 0.6121 0.4017 0.3840 0.049 Uiso 1 1 calc R
H12B H 0.5448 0.4461 0.3534 0.049 Uiso 1 1 calc R
C13 C 0.4450(3) 0.2469(2) 0.46636(14) 0.0440(9) Uani 1 1 d .
C14 C 0.5256(2) 0.34907(19) 0.44992(13) 0.0409(9) Uani 1 1 d .
H14 H 0.5810 0.3587 0.4628 0.049 Uiso 1 1 calc R
C15 C 0.4628(2) 0.37490(19) 0.48400(13) 0.0400(9) Uani 1 1 d .
H15 H 0.4881 0.3884 0.5152 0.048 Uiso 1 1 calc R
C16 C 0.4482(2) 0.44783(19) 0.41560(14) 0.0404(9) Uani 1 1 d .
C17 C 0.3534(3) 0.2990(2) 0.52087(15) 0.0502(10) Uani 1 1 d .
H17A H 0.3743 0.3230 0.5501 0.060 Uiso 1 1 calc R
H17B H 0.3469 0.2446 0.5270 0.060 Uiso 1 1 calc R
C18 C 0.3667(2) 0.4886(2) 0.47956(13) 0.0393(9) Uani 1 1 d .
H18A H 0.3826 0.4979 0.5126 0.047 Uiso 1 1 calc R
H18B H 0.3664 0.5376 0.4634 0.047 Uiso 1 1 calc R
C19 C 0.2098(3) 0.2879(2) 0.49564(15) 0.0505(10) Uani 1 1 d .
C20 C 0.2578(2) 0.4111(2) 0.51181(13) 0.0420(9) Uani 1 1 d .
H20 H 0.2741 0.4300 0.5436 0.050 Uiso 1 1 calc R
C21 C 0.1658(2) 0.4132(2) 0.50126(12) 0.0386(8) Uani 1 1 d .
H21 H 0.1384 0.4319 0.5285 0.046 Uiso 1 1 calc R
C22 C 0.2272(2) 0.49428(19) 0.44948(12) 0.0317(7) Uani 1 1 d .
C23 C 0.0636(3) 0.3070(2) 0.49249(15) 0.0521(10) Uani 1 1 d .
H23A H 0.0374 0.3358 0.5163 0.062 Uiso 1 1 calc R
H23B H 0.0657 0.2536 0.5022 0.062 Uiso 1 1 calc R
C24 C 0.0801(2) 0.49253(19) 0.44230(12) 0.0358(8) Uani 1 1 d .
H24A H 0.0893 0.5373 0.4230 0.043 Uiso 1 1 calc R
H24B H 0.0482 0.5089 0.4678 0.043 Uiso 1 1 calc R
C25 C -0.0173(3) 0.2517(2) 0.42590(14) 0.0466(10) Uani 1 1 d .
C26 C -0.0199(2) 0.3835(2) 0.43087(13) 0.0373(8) Uani 1 1 d .
H26 H -0.0531 0.4067 0.4542 0.045 Uiso 1 1 calc R
C27 C -0.0709(2) 0.35905(19) 0.38713(12) 0.0346(8) Uani 1 1 d .
H27 H -0.1259 0.3797 0.3865 0.041 Uiso 1 1 calc R
C28 C 0.0299(2) 0.44066(19) 0.36620(13) 0.0336(8) Uani 1 1 d .
C29 C -0.1170(3) 0.2273(2) 0.35931(14) 0.0475(10) Uani 1 1 d .
H29A H -0.1196 0.1771 0.3740 0.057 Uiso 1 1 calc R
H29B H -0.1716 0.2473 0.3553 0.057 Uiso 1 1 calc R
C30 C -0.0647(2) 0.39969(19) 0.30244(12) 0.0352(8) Uani 1 1 d .
H30A H -0.1215 0.4111 0.3046 0.042 Uiso 1 1 calc R
H30B H -0.0401 0.4436 0.2882 0.042 Uiso 1 1 calc R
C31 C -0.0453(2) 0.1552(2) 0.30163(15) 0.0437(9) Uani 1 1 d .
C32 C -0.1070(2) 0.2669(2) 0.27467(13) 0.0383(8) Uani 1 1 d .
H32 H -0.1646 0.2794 0.2715 0.046 Uiso 1 1 calc R
C33 C -0.0813(2) 0.21892(19) 0.23263(13) 0.0371(8) Uani 1 1 d .
H33 H -0.1281 0.1999 0.2129 0.045 Uiso 1 1 calc R
C34 C -0.0203(2) 0.33780(18) 0.23213(12) 0.0329(8) Uani 1 1 d .
C35 C -0.0059(2) 0.09393(19) 0.23007(13) 0.0364(8) Uani 1 1 d .
H35A H 0.0007 0.0504 0.2513 0.044 Uiso 1 1 calc R
H35B H -0.0457 0.0799 0.2048 0.044 Uiso 1 1 calc R
C36 C -0.00952(19) 0.26009(19) 0.16179(12) 0.0321(8) Uani 1 1 d .
H36A H -0.0049 0.3094 0.1463 0.039 Uiso 1 1 calc R
H36B H -0.0506 0.2306 0.1437 0.039 Uiso 1 1 calc R
C37 C 0.1387(2) 0.07219(18) 0.22616(12) 0.0334(8) Uani 1 1 d .
C38 C 0.07479(19) 0.13938(18) 0.16397(11) 0.0304(7) Uani 1 1 d .
H38 H 0.0387 0.1128 0.1404 0.036 Uiso 1 1 calc R
C39 C 0.16295(19) 0.12779(17) 0.15513(11) 0.0299(7) Uani 1 1 d .
H39 H 0.1697 0.1029 0.1247 0.036 Uiso 1 1 calc R
C40 C 0.1360(2) 0.25624(19) 0.15833(11) 0.0308(7) Uani 1 1 d .
C41 C 0.26880(19) 0.04072(18) 0.19502(12) 0.0323(8) Uani 1 1 d .
H41A H 0.2674 -0.0018 0.2171 0.039 Uiso 1 1 calc R
H41B H 0.2749 0.0195 0.1639 0.039 Uiso 1 1 calc R
C42 C 0.27004(19) 0.22319(18) 0.13743(11) 0.0289(7) Uani 1 1 d .
H42A H 0.2749 0.1925 0.1092 0.035 Uiso 1 1 calc R
H42B H 0.2689 0.2768 0.1281 0.035 Uiso 1 1 calc R
N1 N 0.33732(16) 0.08808(14) 0.20832(9) 0.0284(6) Uani 1 1 d .
N2 N 0.45949(16) 0.10819(15) 0.24050(10) 0.0317(6) Uani 1 1 d .
N3 N 0.33957(16) 0.21013(14) 0.16951(9) 0.0297(6) Uani 1 1 d .
N4 N 0.45877(17) 0.23290(15) 0.20381(10) 0.0352(7) Uani 1 1 d .
N5 N 0.54256(17) 0.15969(15) 0.30596(10) 0.0361(7) Uani 1 1 d .
N6 N 0.56089(19) 0.21213(15) 0.37617(10) 0.0380(7) Uani 1 1 d .
N7 N 0.54607(18) 0.28263(16) 0.26780(11) 0.0383(7) Uani 1 1 d .
N8 N 0.54905(17) 0.33529(15) 0.33838(10) 0.0351(7) Uani 1 1 d .
N9 N 0.50920(19) 0.26903(15) 0.44386(11) 0.0383(7) Uani 1 1 d .
N10 N 0.4112(2) 0.30841(16) 0.48607(11) 0.0439(8) Uani 1 1 d .
N11 N 0.50489(18) 0.39371(16) 0.40824(11) 0.0389(7) Uani 1 1 d .
N12 N 0.42610(18) 0.43994(16) 0.46043(11) 0.0393(7) Uani 1 1 d .
N13 N 0.2756(2) 0.33168(18) 0.50672(12) 0.0469(8) Uani 1 1 d .
N14 N 0.14459(19) 0.33514(17) 0.49009(11) 0.0451(8) Uani 1 1 d .
N15 N 0.28773(17) 0.45873(16) 0.47594(10) 0.0373(7) Uani 1 1 d .
N16 N 0.15583(17) 0.46530(16) 0.46213(10) 0.0350(7) Uani 1 1 d .
N17 N 0.0159(2) 0.31316(17) 0.44813(11) 0.0457(8) Uani 1 1 d .
N18 N -0.0697(2) 0.27690(17) 0.39036(11) 0.0437(8) Uani 1 1 d .
N19 N 0.03444(17) 0.43751(16) 0.41393(10) 0.0341(6) Uani 1 1 d .
N20 N -0.02731(16) 0.38863(15) 0.34939(10) 0.0339(6) Uani 1 1 d .
N21 N -0.0872(2) 0.21830(17) 0.31405(11) 0.0426(8) Uani 1 1 d .
N22 N -0.03609(17) 0.15757(16) 0.25535(10) 0.0363(7) Uani 1 1 d .
N23 N -0.05749(17) 0.33428(16) 0.27270(10) 0.0344(7) Uani 1 1 d .
N24 N -0.03478(17) 0.27246(16) 0.20779(10) 0.0350(7) Uani 1 1 d .
N25 N 0.06922(16) 0.10856(15) 0.21034(10) 0.0319(6) Uani 1 1 d .
N26 N 0.19345(16) 0.08170(15) 0.19433(10) 0.0312(6) Uani 1 1 d .
N27 N 0.06545(16) 0.22080(15) 0.16125(10) 0.0316(6) Uani 1 1 d .
N28 N 0.19554(16) 0.20465(14) 0.15714(10) 0.0298(6) Uani 1 1 d .
O1 O 0.37733(14) 0.02548(12) 0.27633(8) 0.0347(5) Uani 1 1 d .
O2 O 0.49933(18) 0.09608(14) 0.36983(9) 0.0526(7) Uani 1 1 d .
O3 O 0.4197(2) 0.18116(15) 0.46810(12) 0.0651(9) Uani 1 1 d .
O4 O 0.2073(2) 0.21901(16) 0.49155(12) 0.0663(9) Uani 1 1 d .
O5 O -0.0034(2) 0.18528(15) 0.43562(11) 0.0628(8) Uani 1 1 d .
O6 O -0.02112(19) 0.10468(16) 0.32870(10) 0.0564(7) Uani 1 1 d .
O7 O 0.14789(15) 0.03702(14) 0.26328(9) 0.0430(6) Uani 1 1 d .
O8 O 0.37626(15) 0.33421(13) 0.18323(9) 0.0421(6) Uani 1 1 d .
O9 O 0.49198(16) 0.40238(14) 0.27530(10) 0.0509(7) Uani 1 1 d .
O10 O 0.42272(17) 0.49499(15) 0.38776(10) 0.0547(7) Uani 1 1 d .
O11 O 0.23483(15) 0.54392(14) 0.42064(9) 0.0410(6) Uani 1 1 d .
O12 O 0.06871(15) 0.48181(14) 0.34255(9) 0.0423(6) Uani 1 1 d .
O13 O 0.02030(15) 0.39141(13) 0.21974(9) 0.0407(6) Uani 1 1 d .
O14 O 0.14542(14) 0.32603(12) 0.15600(8) 0.0372(6) Uani 1 1 d .

loop_
_atom_site_aniso_label
_atom_site_aniso_U_11
_atom_site_aniso_U_22
_atom_site_aniso_U_33
_atom_site_aniso_U_23
_atom_site_aniso_U_13
_atom_site_aniso_U_12
O1W 0.0451(16) 0.0471(16) 0.0609(18) 0.0175(13) 0.0102(13) 0.0060(12)
O2W 0.087(2) 0.0473(16) 0.0388(16) -0.0008(12) -0.0011(15) -0.0251(15)
O3W 0.067(2) 0.0614(19) 0.0561(18) -0.0162(15) -0.0189(15) 0.0052(15)
Mg1 0.0427(7) 0.0332(6) 0.0359(7) 0.0029(5) -0.0011(5) -0.0010(5)
Cl1 0.0373(5) 0.0686(6) 0.0300(5) 0.0028(4) 0.0005(4) -0.0053(4)
Cl2 0.0321(5) 0.0824(8) 0.0592(7) -0.0063(5) 0.0038(5) 0.0005(5)
Cl3 0.0529(6) 0.0733(7) 0.0483(6) 0.0118(5) 0.0137(5) 0.0076(5)
Cl4 0.0735(9) 0.0851(9) 0.0913(10) -0.0262(8) 0.0186(7) 0.0069(7)
Cl5 0.0377(5) 0.0583(6) 0.0823(8) -0.0046(5) 0.0063(5) 0.0033(5)
Cl6 0.0420(5) 0.0614(6) 0.0443(5) -0.0049(4) -0.0043(4) 0.0152(4)
Cl7 0.0412(6) 0.0656(7) 0.0803(8) -0.0137(6) 0.0147(5) -0.0072(5)
Cl8 0.0852(10) 0.1245(13) 0.1276(14) 0.0682(11) 0.0619(10) 0.0490(9)
Cd1 0.03738(17) 0.0662(2) 0.04006(18) 0.00414(13) 0.00429(12) -0.00062(13)
Cd2 0.03691(17) 0.05226(19) 0.0698(2) 0.00115(15) 0.00980(15) 0.00624(13)
C1 0.0290(17) 0.0273(16) 0.0255(17) -0.0032(13) 0.0005(13) 0.0037(13)
C2 0.0306(17) 0.0285(17) 0.0262(17) -0.0007(13) 0.0061(13) -0.0015(13)
C3 0.0309(18) 0.0364(19) 0.0321(19) -0.0004(14) 0.0094(14) 0.0021(14)
C4 0.0339(19) 0.0325(19) 0.0244(17) 0.0023(13) 0.0051(14) -0.0052(14)
C5 0.0299(18) 0.0303(18) 0.042(2) -0.0024(15) -0.0087(15) 0.0046(14)
C6 0.034(2) 0.046(2) 0.042(2) 0.0072(16) -0.0023(16) -0.0115(16)
C7 0.043(2) 0.0321(19) 0.037(2) 0.0005(15) -0.0111(16) 0.0004(15)
C8 0.0281(18) 0.0359(19) 0.038(2) -0.0014(15) -0.0027(15) -0.0013(14)
C9 0.0293(18) 0.0309(18) 0.044(2) -0.0019(15) -0.0039(15) 0.0005(14)
C10 0.0306(18) 0.037(2) 0.045(2) 0.0067(16) 0.0004(16) -0.0079(15)
C11 0.054(2) 0.0332(19) 0.038(2) -0.0022(15) -0.0116(18) 0.0099(16)
C12 0.042(2) 0.0267(18) 0.053(2) 0.0015(16) 0.0033(18) -0.0041(15)
C13 0.057(3) 0.031(2) 0.043(2) 0.0083(16) -0.0008(19) 0.0040(17)
C14 0.047(2) 0.0293(18) 0.044(2) -0.0003(15) -0.0125(17) 0.0025(15)
C15 0.044(2) 0.0323(19) 0.041(2) -0.0018(16) -0.0106(17) 0.0042(15)
C16 0.0337(19) 0.0287(19) 0.059(3) 0.0067(17) 0.0019(18) 0.0014(15)
C17 0.051(2) 0.050(2) 0.051(2) 0.0150(19) 0.007(2) 0.0104(18)
C18 0.040(2) 0.0305(18) 0.047(2) -0.0045(15) -0.0047(17) 0.0044(15)
C19 0.059(3) 0.048(3) 0.047(2) 0.0100(18) 0.013(2) 0.000(2)
C20 0.048(2) 0.041(2) 0.036(2) 0.0048(16) -0.0009(17) 0.0015(17)
C21 0.047(2) 0.041(2) 0.0288(19) 0.0035(15) 0.0073(16) -0.0017(16)
C22 0.0345(19) 0.0318(18) 0.0290(18) -0.0025(14) 0.0035(14) -0.0025(14)
C23 0.051(3) 0.056(3) 0.050(3) 0.0154(19) 0.012(2) -0.0093(19)
C24 0.039(2) 0.0322(18) 0.037(2) -0.0010(15) 0.0024(15) -0.0006(15)
C25 0.054(2) 0.041(2) 0.049(2) -0.0006(18) 0.028(2) -0.0103(18)
C26 0.0325(19) 0.038(2) 0.043(2) -0.0037(16) 0.0170(16) -0.0010(15)
C27 0.0302(18) 0.0326(18) 0.043(2) -0.0096(15) 0.0146(15) -0.0042(14)
C28 0.0266(18) 0.0318(18) 0.043(2) -0.0015(15) 0.0074(15) 0.0010(14)
C29 0.051(2) 0.043(2) 0.052(2) -0.0107(18) 0.0250(19) -0.0183(18)
C30 0.0348(19) 0.0294(18) 0.042(2) -0.0062(15) 0.0041(16) 0.0057(14)
C31 0.041(2) 0.038(2) 0.054(3) -0.0044(18) 0.0119(18) -0.0095(17)
C32 0.0278(18) 0.0359(19) 0.052(2) -0.0095(17) 0.0105(16) -0.0023(14)
C33 0.0254(18) 0.037(2) 0.048(2) -0.0109(16) 0.0015(16) -0.0016(14)
C34 0.0304(18) 0.0282(18) 0.040(2) -0.0057(15) -0.0007(15) -0.0001(14)
C35 0.0332(19) 0.0297(18) 0.046(2) -0.0072(15) 0.0040(16) -0.0025(14)
C36 0.0297(18) 0.0303(17) 0.0354(19) -0.0073(14) -0.0032(14) 0.0045(14)
C37 0.0351(19) 0.0292(17) 0.036(2) -0.0019(15) 0.0023(16) -0.0003(14)
C38 0.0293(17) 0.0307(18) 0.0309(18) -0.0056(14) 0.0004(14) 0.0021(13)
C39 0.0336(18) 0.0257(16) 0.0300(18) -0.0052(13) -0.0006(14) 0.0027(13)
C40 0.0349(19) 0.035(2) 0.0218(17) -0.0036(13) -0.0037(14) 0.0019(14)
C41 0.0285(17) 0.0293(17) 0.039(2) 0.0017(14) -0.0014(15) 0.0006(13)
C42 0.0323(18) 0.0295(17) 0.0245(17) 0.0012(13) -0.0012(14) 0.0003(13)
N1 0.0279(14) 0.0304(14) 0.0270(14) 0.0020(11) 0.0033(11) -0.0011(11)
N2 0.0243(14) 0.0350(15) 0.0353(16) 0.0022(12) -0.0008(12) 0.0020(11)
N3 0.0317(15) 0.0282(14) 0.0288(15) 0.0030(11) 0.0000(12) -0.0021(11)
N4 0.0303(16) 0.0307(15) 0.0441(18) 0.0011(13) -0.0003(13) -0.0058(12)
N5 0.0400(17) 0.0290(15) 0.0384(18) -0.0006(12) -0.0036(13) -0.0028(12)
N6 0.0487(19) 0.0257(15) 0.0379(17) -0.0008(12) -0.0072(14) -0.0022(12)
N7 0.0407(17) 0.0324(16) 0.0401(17) 0.0049(13) -0.0086(14) -0.0060(12)
N8 0.0336(16) 0.0251(14) 0.0457(18) 0.0005(12) -0.0025(13) 0.0009(12)
N9 0.0454(18) 0.0251(14) 0.0434(18) 0.0008(13) -0.0035(14) 0.0033(13)
N10 0.050(2) 0.0319(17) 0.049(2) 0.0061(14) 0.0039(16) 0.0050(14)
N11 0.0392(17) 0.0320(16) 0.0458(19) 0.0041(13) 0.0066(14) 0.0062(13)
N12 0.0402(17) 0.0315(16) 0.0458(19) 0.0015(13) 0.0007(14) 0.0054(13)
N13 0.048(2) 0.0394(18) 0.053(2) 0.0105(15) 0.0062(16) 0.0038(15)
N14 0.048(2) 0.0398(18) 0.049(2) 0.0108(14) 0.0108(15) -0.0062(15)
N15 0.0369(17) 0.0376(16) 0.0368(17) 0.0072(13) -0.0012(13) -0.0031(13)
N16 0.0323(16) 0.0411(17) 0.0322(16) 0.0069(12) 0.0052(12) -0.0042(12)
N17 0.058(2) 0.0364(17) 0.0438(19) 0.0055(14) 0.0091(16) -0.0077(15)
N18 0.0488(19) 0.0376(17) 0.0465(19) -0.0063(14) 0.0161(16) -0.0094(14)
N19 0.0315(16) 0.0349(15) 0.0363(17) 0.0034(12) 0.0043(13) -0.0044(12)
N20 0.0302(15) 0.0332(15) 0.0393(17) -0.0046(12) 0.0095(13) -0.0027(12)
N21 0.050(2) 0.0372(17) 0.0435(19) -0.0090(14) 0.0205(15) -0.0048(14)
N22 0.0340(16) 0.0364(16) 0.0391(18) -0.0080(13) 0.0067(13) 0.0014(12)
N23 0.0320(16) 0.0324(15) 0.0398(17) -0.0079(12) 0.0088(13) -0.0009(12)
N24 0.0365(17) 0.0332(16) 0.0356(17) -0.0072(12) 0.0050(13) -0.0032(12)
N25 0.0286(15) 0.0303(15) 0.0372(16) -0.0015(12) 0.0058(12) 0.0023(11)
N26 0.0268(15) 0.0300(15) 0.0366(16) 0.0044(12) 0.0023(12) 0.0040(11)
N27 0.0298(15) 0.0292(15) 0.0358(16) -0.0061(12) 0.0024(12) 0.0018(11)
N28 0.0303(15) 0.0253(14) 0.0335(15) -0.0019(11) 0.0007(12) 0.0025(11)
O1 0.0389(13) 0.0318(13) 0.0334(13) 0.0050(10) 0.0024(10) 0.0006(10)
O2 0.078(2) 0.0333(14) 0.0450(16) 0.0037(12) -0.0058(14) -0.0143(13)
O3 0.076(2) 0.0348(16) 0.086(2) 0.0058(15) 0.0225(18) -0.0034(15)
O4 0.075(2) 0.0328(16) 0.093(3) 0.0059(15) 0.0203(18) -0.0021(14)
O5 0.083(2) 0.0351(16) 0.072(2) 0.0071(14) 0.0179(17) -0.0050(15)
O6 0.077(2) 0.0468(16) 0.0480(17) 0.0027(13) 0.0193(15) 0.0048(14)
O7 0.0412(15) 0.0485(15) 0.0393(15) 0.0124(12) 0.0044(11) 0.0053(11)
O8 0.0405(14) 0.0307(14) 0.0546(16) 0.0006(11) 0.0004(12) -0.0023(11)
O9 0.0515(17) 0.0338(14) 0.0657(19) 0.0119(13) -0.0070(14) 0.0043(12)
O10 0.0537(17) 0.0447(16) 0.0678(19) 0.0255(14) 0.0179(14) 0.0170(13)
O11 0.0393(14) 0.0412(14) 0.0426(15) 0.0096(12) 0.0035(11) -0.0035(11)
O12 0.0407(14) 0.0441(15) 0.0431(15) 0.0052(12) 0.0103(12) -0.0102(12)
O13 0.0482(16) 0.0317(13) 0.0430(15) -0.0043(11) 0.0089(12) -0.0049(11)
O14 0.0416(14) 0.0257(13) 0.0444(15) -0.0026(10) 0.0035(11) 0.0033(10)

loop_
_atom_type_symbol
_atom_type_description
_atom_type_scat_dispersion_real
_atom_type_scat_dispersion_imag
_atom_type_scat_source
C C 0.0033 0.0016 'International Tables Vol C Tables 4.2.6.8 and 6.1.1.4'
H H 0.0000 0.0000 'International Tables Vol C Tables 4.2.6.8 and 6.1.1.4'
N N 0.0061 0.0033 'International Tables Vol C Tables 4.2.6.8 and 6.1.1.4'
O O 0.0106 0.0060 'International Tables Vol C Tables 4.2.6.8 and 6.1.1.4'
Cl Cl 0.1484 0.1585 'International Tables Vol C Tables 4.2.6.8 and 6.1.1.4'
Cd Cd -0.8075 1.2024 'International Tables Vol C Tables 4.2.6.8 and 6.1.1.4'
Mg Mg 0.0486 0.0363 'International Tables Vol C Tables 4.2.6.8 and 6.1.1.4'

loop_
_geom_angle_atom_site_label_1
_geom_angle_atom_site_label_2
_geom_angle_atom_site_label_3
_geom_angle
_geom_angle_site_symmetry_1
_geom_angle_site_symmetry_3
O1 Mg1 O2W 85.90(11) . .
O1 Mg1 O14 167.09(12) . 2_545
O2W Mg1 O14 83.21(11) . 2_545
O1 Mg1 O3W 98.52(12) . .
O2W Mg1 O3W 175.28(13) . .
O14 Mg1 O3W 92.60(12) 2_545 .
O1 Mg1 O1W 89.13(11) . .
O2W Mg1 O1W 95.82(14) . .
O14 Mg1 O1W 85.11(11) 2_545 .
O3W Mg1 O1W 85.95(13) . .
O1 Mg1 O13 90.17(11) . 2_545
O2W Mg1 O13 93.69(13) . 2_545
O14 Mg1 O13 97.41(11) 2_545 2_545
O3W Mg1 O13 84.67(12) . 2_545
O1W Mg1 O13 170.39(12) . 2_545
Cl3 Cd1 Cl2 111.25(4) . .
Cl3 Cd1 Cl4 108.64(5) . .
Cl2 Cd1 Cl4 105.16(5) . .
Cl3 Cd1 Cl1 108.07(4) . .
Cl2 Cd1 Cl1 118.11(4) . .
Cl4 Cd1 Cl1 105.08(4) . .
Cl6 Cd2 Cl7 111.20(4) . .
Cl6 Cd2 Cl5 110.45(4) . .
Cl7 Cd2 Cl5 114.14(4) . .
Cl6 Cd2 Cl8 108.36(4) . .
Cl7 Cd2 Cl8 106.52(6) . .
Cl5 Cd2 Cl8 105.81(6) . .
O1 C1 N2 125.6(3) . .
O1 C1 N1 125.0(3) . .
N2 C1 N1 109.4(3) . .
N3 C2 N1 113.0(3) . .
N3 C2 C3 103.4(2) . .
N1 C2 C3 103.6(2) . .
N3 C2 H2 112.0 . .
N1 C2 H2 112.0 . .
C3 C2 H2 112.0 . .
N4 C3 N2 115.5(3) . .
N4 C3 C2 103.2(3) . .
N2 C3 C2 103.2(3) . .
N4 C3 H3 111.5 . .
N2 C3 H3 111.5 . .
C2 C3 H3 111.5 . .
O8 C4 N3 126.1(3) . .
O8 C4 N4 125.8(3) . .
N3 C4 N4 108.1(3) . .
N5 C5 N2 113.5(3) . .
N5 C5 H5A 108.9 . .
N2 C5 H5A 108.9 . .
N5 C5 H5B 108.9 . .
N2 C5 H5B 108.9 . .
H5A C5 H5B 107.7 . .
N7 C6 N4 113.7(3) . .
N7 C6 H6A 108.8 . .
N4 C6 H6A 108.8 . .
N7 C6 H6B 108.8 . .
N4 C6 H6B 108.8 . .
H6A C6 H6B 107.7 . .
O2 C7 N6 125.7(3) . .
O2 C7 N5 126.5(3) . .
N6 C7 N5 107.8(3) . .
N7 C8 N5 115.2(3) . .
N7 C8 C9 103.4(3) . .
N5 C8 C9 102.2(3) . .
N7 C8 H8 111.8 . .
N5 C8 H8 111.8 . .
C9 C8 H8 111.8 . .
N6 C9 N8 114.1(3) . .
N6 C9 C8 103.9(3) . .
N8 C9 C8 103.0(3) . .
N6 C9 H9 111.7 . .
N8 C9 H9 111.7 . .
C8 C9 H9 111.7 . .
O9 C10 N8 126.1(4) . .
O9 C10 N7 125.8(3) . .
N8 C10 N7 108.1(3) . .
N6 C11 N9 113.4(3) . .
N6 C11 H11A 108.9 . .
N9 C11 H11A 108.9 . .
N6 C11 H11B 108.9 . .
N9 C11 H11B 108.9 . .
H11A C11 H11B 107.7 . .
N11 C12 N8 113.6(3) . .
N11 C12 H12A 108.8 . .
N8 C12 H12A 108.8 . .
N11 C12 H12B 108.8 . .
N8 C12 H12B 108.8 . .
H12A C12 H12B 107.7 . .
O3 C13 N9 125.3(4) . .
O3 C13 N10 124.9(4) . .
N9 C13 N10 109.8(3) . .
N9 C14 N11 113.4(3) . .
N9 C14 C15 103.2(3) . .
N11 C14 C15 103.1(3) . .
N9 C14 H14 112.1 . .
N11 C14 H14 112.1 . .
C15 C14 H14 112.1 . .
N12 C15 N10 114.9(3) . .
N12 C15 C14 102.8(3) . .
N10 C15 C14 102.9(3) . .
N12 C15 H15 111.8 . .
N10 C15 H15 111.8 . .
C14 C15 H15 111.8 . .
O10 C16 N12 125.6(3) . .
O10 C16 N11 126.2(4) . .
N12 C16 N11 108.2(3) . .
N10 C17 N13 113.2(3) . .
N10 C17 H17A 108.9 . .
N13 C17 H17A 108.9 . .
N10 C17 H17B 108.9 . .
N13 C17 H17B 108.9 . .
H17A C17 H17B 107.7 . .
N15 C18 N12 114.7(3) . .
N15 C18 H18A 108.6 . .
N12 C18 H18A 108.6 . .
N15 C18 H18B 108.6 . .
N12 C18 H18B 108.6 . .
H18A C18 H18B 107.6 . .
O4 C19 N13 127.2(4) . .
O4 C19 N14 124.7(4) . .
N13 C19 N14 108.1(3) . .
N13 C20 N15 113.9(3) . .
N13 C20 C21 102.4(3) . .
N15 C20 C21 103.9(3) . .
N13 C20 H20 112.0 . .
N15 C20 H20 112.0 . .
C21 C20 H20 112.0 . .
N14 C21 N16 114.6(3) . .
N14 C21 C20 104.2(3) . .
N16 C21 C20 102.9(3) . .
N14 C21 H21 111.6 . .
N16 C21 H21 111.6 . .
C20 C21 H21 111.6 . .
O11 C22 N15 126.4(3) . .
O11 C22 N16 125.6(3) . .
N15 C22 N16 108.0(3) . .
N14 C23 N17 112.9(3) . .
N14 C23 H23A 109.0 . .
N17 C23 H23A 109.0 . .
N14 C23 H23B 109.0 . .
N17 C23 H23B 109.0 . .
H23A C23 H23B 107.8 . .
N16 C24 N19 114.6(3) . .
N16 C24 H24A 108.6 . .
N19 C24 H24A 108.6 . .
N16 C24 H24B 108.6 . .
N19 C24 H24B 108.6 . .
H24A C24 H24B 107.6 . .
O5 C25 N17 126.3(4) . .
O5 C25 N18 125.6(4) . .
N17 C25 N18 108.1(3) . .
N19 C26 N17 115.2(3) . .
N19 C26 C27 104.0(3) . .
N17 C26 C27 103.5(3) . .
N19 C26 H26 111.2 . .
N17 C26 H26 111.2 . .
C27 C26 H26 111.2 . .
N20 C27 N18 113.6(3) . .
N20 C27 C26 103.2(3) . .
N18 C27 C26 102.9(3) . .
N20 C27 H27 112.1 . .
N18 C27 H27 112.1 . .
C26 C27 H27 112.1 . .
O12 C28 N19 126.3(3) . .
O12 C28 N20 125.8(3) . .
N19 C28 N20 107.9(3) . .
N21 C29 N18 114.4(3) . .
N21 C29 H29A 108.7 . .
N18 C29 H29A 108.7 . .
N21 C29 H29B 108.7 . .
N18 C29 H29B 108.7 . .
H29A C29 H29B 107.6 . .
N23 C30 N20 113.0(3) . .
N23 C30 H30A 109.0 . .
N20 C30 H30A 109.0 . .
N23 C30 H30B 109.0 . .
N20 C30 H30B 109.0 . .
H30A C30 H30B 107.8 . .
O6 C31 N22 126.0(4) . .
O6 C31 N21 124.9(4) . .
N22 C31 N21 109.1(3) . .
N21 C32 N23 114.7(3) . .
N21 C32 C33 103.0(3) . .
N23 C32 C33 102.8(3) . .
N21 C32 H32 111.9 . .
N23 C32 H32 111.9 . .
C33 C32 H32 111.9 . .
N24 C33 N22 115.1(3) . .
N24 C33 C32 102.6(3) . .
N22 C33 C32 102.8(3) . .
N24 C33 H33 111.9 . .
N22 C33 H33 111.9 . .
C32 C33 H33 111.9 . .
O13 C34 N24 125.6(3) . .
O13 C34 N23 125.4(3) . .
N24 C34 N23 109.0(3) . .
N25 C35 N22 114.0(3) . .
N25 C35 H35A 108.7 . .
N22 C35 H35A 108.7 . .
N25 C35 H35B 108.7 . .
N22 C35 H35B 108.7 . .
H35A C35 H35B 107.6 . .
N24 C36 N27 113.7(3) . .
N24 C36 H36A 108.8 . .
N27 C36 H36A 108.8 . .
N24 C36 H36B 108.8 . .
N27 C36 H36B 108.8 . .
H36A C36 H36B 107.7 . .
O7 C37 N26 126.8(3) . .
O7 C37 N25 124.5(3) . .
N26 C37 N25 108.7(3) . .
N27 C38 N25 114.1(3) . .
N27 C38 C39 103.0(3) . .
N25 C38 C39 103.4(2) . .
N27 C38 H38 111.9 . .
N25 C38 H38 111.9 . .
C39 C38 H38 111.9 . .
N26 C39 N28 112.2(2) . .
N26 C39 C38 103.6(3) . .
N28 C39 C38 103.5(2) . .
N26 C39 H39 112.3 . .
N28 C39 H39 112.3 . .
C38 C39 H39 112.3 . .
O14 C40 N27 125.3(3) . .
O14 C40 N28 124.5(3) . .
N27 C40 N28 110.2(3) . .
N1 C41 N26 113.0(3) . .
N1 C41 H41A 109.0 . .
N26 C41 H41A 109.0 . .
N1 C41 H41B 109.0 . .
N26 C41 H41B 109.0 . .
H41A C41 H41B 107.8 . .
N3 C42 N28 113.2(3) . .
N3 C42 H42A 108.9 . .
N28 C42 H42A 108.9 . .
N3 C42 H42B 108.9 . .
N28 C42 H42B 108.9 . .
H42A C42 H42B 107.7 . .
C1 N1 C41 121.8(3) . .
C1 N1 C2 110.8(3) . .
C41 N1 C2 121.8(3) . .
C1 N2 C3 112.6(3) . .
C1 N2 C5 122.9(3) . .
C3 N2 C5 124.0(3) . .
C4 N3 C2 112.8(3) . .
C4 N3 C42 123.5(3) . .
C2 N3 C42 120.8(3) . .
C4 N4 C3 112.5(3) . .
C4 N4 C6 123.2(3) . .
C3 N4 C6 123.0(3) . .
C7 N5 C5 121.5(3) . .
C7 N5 C8 113.1(3) . .
C5 N5 C8 123.4(3) . .
C7 N6 C11 122.3(3) . .
C7 N6 C9 112.6(3) . .
C11 N6 C9 124.6(3) . .
C10 N7 C8 112.8(3) . .
C10 N7 C6 122.3(3) . .
C8 N7 C6 124.8(3) . .
C10 N8 C9 112.1(3) . .
C10 N8 C12 121.1(3) . .
C9 N8 C12 121.9(3) . .
C13 N9 C14 112.0(3) . .
C13 N9 C11 123.7(3) . .
C14 N9 C11 122.6(3) . .
C13 N10 C17 120.9(3) . .
C13 N10 C15 110.7(3) . .
C17 N10 C15 123.2(3) . .
C16 N11 C12 122.4(3) . .
C16 N11 C14 112.0(3) . .
C12 N11 C14 122.0(3) . .
C16 N12 C15 112.6(3) . .
C16 N12 C18 122.4(3) . .
C15 N12 C18 124.8(3) . .
C19 N13 C20 113.6(3) . .
C19 N13 C17 122.4(3) . .
C20 N13 C17 122.9(3) . .
C19 N14 C21 111.5(3) . .
C19 N14 C23 121.9(3) . .
C21 N14 C23 121.8(3) . .
C22 N15 C18 121.3(3) . .
C22 N15 C20 112.1(3) . .
C18 N15 C20 122.2(3) . .
C22 N16 C24 122.3(3) . .
C22 N16 C21 112.7(3) . .
C24 N16 C21 124.5(3) . .
C25 N17 C26 112.1(3) . .
C25 N17 C23 122.2(3) . .
C26 N17 C23 123.4(3) . .
C25 N18 C29 123.8(3) . .
C25 N18 C27 112.1(3) . .
C29 N18 C27 124.1(3) . .
C28 N19 C26 112.2(3) . .
C28 N19 C24 121.6(3) . .
C26 N19 C24 125.4(3) . .
C28 N20 C27 110.7(3) . .
C28 N20 C30 118.3(3) . .
C27 N20 C30 122.1(3) . .
C31 N21 C32 111.7(3) . .
C31 N21 C29 122.8(3) . .
C32 N21 C29 124.8(3) . .
C31 N22 C33 111.9(3) . .
C31 N22 C35 122.6(3) . .
C33 N22 C35 122.9(3) . .
C34 N23 C30 122.2(3) . .
C34 N23 C32 111.7(3) . .
C30 N23 C32 123.7(3) . .
C34 N24 C36 123.3(3) . .
C34 N24 C33 112.4(3) . .
C36 N24 C33 124.2(3) . .
C37 N25 C35 122.1(3) . .
C37 N25 C38 111.5(3) . .
C35 N25 C38 123.1(3) . .
C37 N26 C39 112.0(3) . .
C37 N26 C41 124.2(3) . .
C39 N26 C41 123.0(3) . .
C40 N27 C36 123.6(3) . .
C40 N27 C38 111.7(3) . .
C36 N27 C38 124.7(3) . .
C40 N28 C42 121.3(3) . .
C40 N28 C39 110.4(3) . .
C42 N28 C39 121.7(3) . .
C1 O1 Mg1 152.4(2) . .
C34 O13 Mg1 143.2(2) . 2
C40 O14 Mg1 138.4(2) . 2

loop_
_geom_bond_atom_site_label_1
_geom_bond_atom_site_label_2
_geom_bond_distance
_geom_bond_site_symmetry_2
O1W Mg1 2.092(3) .
O2W Mg1 2.043(3) .
O3W Mg1 2.063(3) .
Mg1 O1 2.025(2) .
Mg1 O14 2.041(3) 2_545
Mg1 O13 2.090(3) 2_545
Cl1 Cd1 2.4810(10) .
Cl2 Cd1 2.4473(10) .
Cl3 Cd1 2.4326(11) .
Cl4 Cd1 2.4756(14) .
Cl5 Cd2 2.4620(11) .
Cl6 Cd2 2.4511(11) .
Cl7 Cd2 2.4555(12) .
Cl8 Cd2 2.4848(15) .
C1 O1 1.229(4) .
C1 N2 1.354(4) .
C1 N1 1.358(4) .
C2 N3 1.437(4) .
C2 N1 1.463(4) .
C2 C3 1.538(4) .
C2 H2 0.9900 .
C3 N4 1.436(4) .
C3 N2 1.440(4) .
C3 H3 0.9900 .
C4 O8 1.223(4) .
C4 N3 1.349(4) .
C4 N4 1.367(4) .
C5 N5 1.449(4) .
C5 N2 1.454(4) .
C5 H5A 0.9800 .
C5 H5B 0.9800 .
C6 N7 1.435(5) .
C6 N4 1.461(4) .
C6 H6A 0.9800 .
C6 H6B 0.9800 .
C7 O2 1.206(4) .
C7 N6 1.365(4) .
C7 N5 1.377(5) .
C8 N7 1.430(4) .
C8 N5 1.443(4) .
C8 C9 1.559(5) .
C8 H8 0.9900 .
C9 N6 1.439(5) .
C9 N8 1.449(4) .
C9 H9 0.9900 .
C10 O9 1.217(4) .
C10 N8 1.370(5) .
C10 N7 1.376(5) .
C11 N6 1.427(5) .
C11 N9 1.446(5) .
C11 H11A 0.9800 .
C11 H11B 0.9800 .
C12 N11 1.433(5) .
C12 N8 1.453(4) .
C12 H12A 0.9800 .
C12 H12B 0.9800 .
C13 O3 1.233(5) .
C13 N9 1.353(5) .
C13 N10 1.364(5) .
C14 N9 1.442(4) .
C14 N11 1.450(4) .
C14 C15 1.557(6) .
C14 H14 0.9900 .
C15 N12 1.443(4) .
C15 N10 1.458(5) .
C15 H15 0.9900 .
C16 O10 1.207(4) .
C16 N12 1.371(5) .
C16 N11 1.372(5) .
C17 N10 1.451(5) .
C17 N13 1.457(5) .
C17 H17A 0.9800 .
C17 H17B 0.9800 .
C18 N15 1.421(5) .
C18 N12 1.451(5) .
C18 H18A 0.9800 .
C18 H18B 0.9800 .
C19 O4 1.218(5) .
C19 N13 1.363(5) .
C19 N14 1.373(5) .
C20 N13 1.438(5) .
C20 N15 1.445(5) .
C20 C21 1.550(5) .
C20 H20 0.9900 .
C21 N14 1.449(5) .
C21 N16 1.448(4) .
C21 H21 0.9900 .
C22 O11 1.215(4) .
C22 N15 1.372(4) .
C22 N16 1.375(4) .
C23 N14 1.452(5) .
C23 N17 1.456(5) .
C23 H23A 0.9800 .
C23 H23B 0.9800 .
C24 N16 1.435(4) .
C24 N19 1.446(4) .
C24 H24A 0.9800 .
C24 H24B 0.9800 .
C25 O5 1.220(5) .
C25 N17 1.353(5) .
C25 N18 1.369(5) .
C26 N19 1.427(4) .
C26 N17 1.446(5) .
C26 C27 1.526(5) .
C26 H26 0.9900 .
C27 N20 1.447(4) .
C27 N18 1.448(5) .
C27 H27 0.9900 .
C28 O12 1.213(4) .
C28 N19 1.366(5) .
C28 N20 1.387(4) .
C29 N21 1.433(5) .
C29 N18 1.442(5) .
C29 H29A 0.9800 .
C29 H29B 0.9800 .
C30 N23 1.442(4) .
C30 N20 1.455(4) .
C30 H30A 0.9800 .
C30 H30B 0.9800 .
C31 O6 1.228(5) .
C31 N22 1.348(5) .
C31 N21 1.375(5) .
C32 N21 1.435(5) .
C32 N23 1.450(4) .
C32 C33 1.557(5) .
C32 H32 0.9900 .
C33 N24 1.444(5) .
C33 N22 1.446(5) .
C33 H33 0.9900 .
C34 O13 1.231(4) .
C34 N24 1.357(4) .
C34 N23 1.361(5) .
C35 N25 1.442(5) .
C35 N22 1.445(4) .
C35 H35A 0.9800 .
C35 H35B 0.9800 .
C36 N24 1.431(4) .
C36 N27 1.436(4) .
C36 H36A 0.9800 .
C36 H36B 0.9800 .
C37 O7 1.231(4) .
C37 N26 1.351(5) .
C37 N25 1.377(4) .
C38 N27 1.442(4) .
C38 N25 1.445(4) .
C38 C39 1.532(5) .
C38 H38 0.9900 .
C39 N26 1.448(4) .
C39 N28 1.457(4) .
C39 H39 0.9900 .
C40 O14 1.240(4) .
C40 N27 1.346(4) .
C40 N28 1.351(4) .
C41 N1 1.448(4) .
C41 N26 1.454(4) .
C41 H41A 0.9800 .
C41 H41B 0.9800 .
C42 N3 1.449(4) .
C42 N28 1.446(4) .
C42 H42A 0.9800 .
C42 H42B 0.9800 .
O13 Mg1 2.090(3) 2
O14 Mg1 2.041(3) 2

loop_
_platon_squeeze_void_nr
_platon_squeeze_void_average_x
_platon_squeeze_void_average_y
_platon_squeeze_void_average_z
_platon_squeeze_void_volume
_platon_squeeze_void_count_electrons
_platon_squeeze_void_content
1 -0.010 0.500 0.000 1442 371 ' '
2 -0.001 1.000 0.500 1442 371 ' '
